data_7229548
loop_
_publ_author_name
'Singh, Neetu'
'Singh, Udai P.'
'Butcher, Ray J.'

_publ_section_title
;
 Luminescent sulfonate coordination polymers: synthesis, structural
 analysis and selective sensing of nitroaromatic compounds
;
_journal_name_full CrystEngComm
_journal_paper_doi 10.1039/C7CE01453H
_journal_year 2017
_chemical_formula_moiety 'C35 H30 Cd N5 O7 S2, H2 O'
_chemical_formula_sum 'C35 H32 Cd N5 O8 S2'
_chemical_formula_weight 827.17
_space_group_crystal_system triclinic
_space_group_IT_number 2
_space_group_name_Hall '-P 1'
_space_group_name_H-M_alt 'P -1'
_symmetry_space_group_name_Hall '-P 1'
_symmetry_space_group_name_H-M 'P -1'
_atom_sites_solution_hydrogens mixed
_audit_creation_method SHELXL-2014/7
_audit_update_record
;
2017-03-23 deposited with the CCDC.
2017-10-30 downloaded from the CCDC.
;
_cell_angle_alpha 99.98(3)
_cell_angle_beta 104.00(3)
_cell_angle_gamma 108.19(3)
_cell_formula_units_Z 2
_cell_length_a 10.134(2)
_cell_length_b 11.560(2)
_cell_length_c 17.570(4)
_cell_measurement_reflns_used 5534
_cell_measurement_temperature 100(2)
_cell_measurement_theta_max 21.237
_cell_measurement_theta_min 2.234
_cell_volume 1826.9(9)
_computing_cell_refinement 'Bruker Apex 2'
_computing_data_collection 'Bruker Apex 2'
_computing_data_reduction 'Bruker SAINT'
_computing_molecular_graphics 'SHELXTL (Sheldrick, 2008)'
_computing_publication_material 'SHELXTL (Sheldrick, 2008)'
_computing_structure_refinement 'SHELXL-2014/7 (Sheldrick, 2015)'
_computing_structure_solution 'Shexlt (Sheldrick, 2015)'
_diffrn_ambient_temperature 100(2)
_diffrn_measured_fraction_theta_full 0.787
_diffrn_measured_fraction_theta_max 0.740
_diffrn_measurement_device_type 'Bruker Apex 2 diffractometer'
_diffrn_measurement_method '\w scans'
_diffrn_radiation_type MoK\a
_diffrn_radiation_wavelength 0.71073
_diffrn_reflns_av_R_equivalents 0.0617
_diffrn_reflns_av_unetI/netI 0.1087
_diffrn_reflns_Laue_measured_fraction_full 0.787
_diffrn_reflns_Laue_measured_fraction_max 0.740
_diffrn_reflns_limit_h_max 13
_diffrn_reflns_limit_h_min -8
_diffrn_reflns_limit_k_max 12
_diffrn_reflns_limit_k_min -15
_diffrn_reflns_limit_l_max 21
_diffrn_reflns_limit_l_min -23
_diffrn_reflns_number 12661
_diffrn_reflns_point_group_measured_fraction_full 0.787
_diffrn_reflns_point_group_measured_fraction_max 0.740
_diffrn_reflns_theta_full 25.500
_diffrn_reflns_theta_max 29.141
_diffrn_reflns_theta_min 2.230
_exptl_absorpt_coefficient_mu 0.769
_exptl_absorpt_correction_T_max 0.746
_exptl_absorpt_correction_T_min 0.655
_exptl_absorpt_correction_type multi-scan
_exptl_absorpt_process_details 'Sadabs (Sheldrick, 1996)'
_exptl_crystal_colour colorless
_exptl_crystal_density_diffrn 1.504
_exptl_crystal_description prism
_exptl_crystal_F_000 842
_exptl_crystal_size_max 0.21
_exptl_crystal_size_mid 0.16
_exptl_crystal_size_min 0.11
_refine_diff_density_max 0.856
_refine_diff_density_min -1.016
_refine_diff_density_rms 0.120
_refine_ls_extinction_method none
_refine_ls_goodness_of_fit_ref 0.929
_refine_ls_hydrogen_treatment mixed
_refine_ls_matrix_type full
_refine_ls_number_parameters 478
_refine_ls_number_reflns 7284
_refine_ls_number_restraints 12
_refine_ls_restrained_S_all 0.928
_refine_ls_R_factor_all 0.0985
_refine_ls_R_factor_gt 0.0576
_refine_ls_shift/su_max 0.001
_refine_ls_shift/su_mean 0.000
_refine_ls_structure_factor_coef Fsqd
_refine_ls_weighting_details 'w=1/[\s^2^(Fo^2^)+(0.0791P)^2^] where P=(Fo^2^+2Fc^2^)/3'
_refine_ls_weighting_scheme calc
_refine_ls_wR_factor_gt 0.1431
_refine_ls_wR_factor_ref 0.1635
_reflns_Friedel_coverage 0.000
_reflns_number_gt 4262
_reflns_number_total 7284
_reflns_threshold_expression 'I > 2\s(I)'
_cod_data_source_file c7ce01453h2.cif
_cod_data_source_block shelx_CCDC1
_cod_original_cell_volume 1826.9(8)
_cod_database_code 7229548
_shelx_shelxl_version_number 2014/7
_shelx_space_group_comment
;
The symmetry employed for this shelxl refinement is uniquely defined
by the following loop, which should always be used as a source of
symmetry information in preference to the above space-group names.
They are only intended as comments.
;

loop_
_space_group_symop_operation_xyz
'x, y, z'
'-x, -y, -z'

loop_
_atom_site_label
_atom_site_type_symbol
_atom_site_fract_x
_atom_site_fract_y
_atom_site_fract_z
_atom_site_U_iso_or_equiv
_atom_site_adp_type
_atom_site_occupancy
_atom_site_site_symmetry_order
_atom_site_calc_flag
_atom_site_refinement_flags_posn
_atom_site_refinement_flags_adp
_atom_site_refinement_flags_occupancy
_atom_site_disorder_assembly
_atom_site_disorder_group
Cd Cd 0.15385(4) 0.55487(3) 0.65410(2) 0.02649(11) Uani 1 1 d . . . . .
S1 S 0.34622(15) 0.41379(15) 0.79388(8) 0.0362(3) Uani 1 1 d . . . . .
S2 S -0.04179(13) 0.70009(11) 0.51686(7) 0.0246(3) Uani 1 1 d . . . . .
O11 O 0.2599(5) 0.4733(5) 0.7495(2) 0.0586(13) Uani 1 1 d . . . . .
O12 O 0.4773(5) 0.4342(6) 0.7765(2) 0.0688(15) Uani 1 1 d . . . . .
O13 O 0.2639(6) 0.2835(5) 0.7866(3) 0.0773(18) Uani 1 1 d . . . . .
O21 O 0.0483(4) 0.6682(3) 0.5800(2) 0.0391(10) Uani 1 1 d . . . . .
O22 O -0.1856(4) 0.6731(3) 0.5197(2) 0.0356(9) Uani 1 1 d . . . . .
O23 O -0.0349(4) 0.6457(3) 0.4393(2) 0.0361(9) Uani 1 1 d . . . . .
O1S O 0.3187(5) 0.7598(5) 0.7490(3) 0.0667(14) Uani 1 1 d . . . . .
O1WA O 0.1934(12) 0.9230(10) 0.8960(6) 0.093(3) Uani 0.581(7) 1 d D U P A 1
H1W1 H 0.163(7) 0.915(12) 0.8460(18) 0.139 Uiso 0.581(7) 1 d D U P A 1
H1W2 H 0.283(4) 0.967(11) 0.909(4) 0.139 Uiso 0.581(7) 1 d D U P A 1
O1WB O 0.3133(16) 0.9682(13) 1.0268(8) 0.093(3) Uani 0.419(7) 1 d D . P A 2
H1W3 H 0.226(4) 0.922(8) 1.008(4) 0.139 Uiso 0.419(7) 1 d D U P A 2
H1W4 H 0.332(7) 0.993(7) 0.988(2) 0.139 Uiso 0.419(7) 1 d D U P A 2
N1 N 0.3241(4) 0.5984(4) 0.5975(2) 0.0297(10) Uani 1 1 d . . . . .
N2 N 0.4507(5) 0.6746(4) 0.5241(3) 0.0310(10) Uani 1 1 d . . . . .
N3 N -0.0192(5) 0.5302(4) 0.7095(2) 0.0298(10) Uani 1 1 d . . . . .
N4 N -0.1541(5) 0.4633(4) 0.7815(2) 0.0327(11) Uani 1 1 d . . . . .
N1S N 0.5566(7) 0.8743(6) 0.7794(4) 0.0699(19) Uani 1 1 d . . . . .
C1 C 0.3292(6) 0.6585(5) 0.5419(3) 0.0323(13) Uani 1 1 d . . . . .
H1A H 0.2551 0.6870 0.5175 0.039 Uiso 1 1 calc R U . . .
C2 C 0.4455(6) 0.5714(6) 0.6147(4) 0.0409(14) Uani 1 1 d . . . . .
H2A H 0.4695 0.5260 0.6527 0.049 Uiso 1 1 calc R U . . .
C3 C 0.5273(6) 0.6184(6) 0.5699(3) 0.0423(15) Uani 1 1 d . . . . .
H3A H 0.6193 0.6137 0.5700 0.051 Uiso 1 1 calc R U . . .
C4 C 0.4950(6) 0.7408(5) 0.4658(3) 0.0331(13) Uani 1 1 d . . . . .
H4A H 0.4270 0.6925 0.4105 0.040 Uiso 1 1 calc R U . . .
H4B H 0.5942 0.7439 0.4668 0.040 Uiso 1 1 calc R U . . .
C5 C 0.4966(6) 0.8741(5) 0.4829(3) 0.0282(12) Uani 1 1 d . . . . .
C6 C 0.6145(6) 0.9687(5) 0.5427(3) 0.0315(12) Uani 1 1 d . . . . .
C7 C 0.6206(6) 1.0981(5) 0.5600(3) 0.0331(13) Uani 1 1 d . . . . .
C8 C 0.7480(7) 1.1922(6) 0.6180(3) 0.0419(15) Uani 1 1 d . . . . .
H8A H 0.7555 1.2778 0.6291 0.050 Uiso 1 1 calc R U . . .
C9 C 0.8603(7) 1.1626(6) 0.6583(4) 0.0448(16) Uani 1 1 d . . . . .
H9A H 0.9461 1.2274 0.6963 0.054 Uiso 1 1 calc R U . . .
C10 C 0.8488(6) 1.0352(6) 0.6435(4) 0.0433(15) Uani 1 1 d . . . . .
H10A H 0.9256 1.0151 0.6741 0.052 Uiso 1 1 calc R U . . .
C11 C 0.7337(6) 0.9428(6) 0.5880(3) 0.0374(14) Uani 1 1 d . . . . .
H11A H 0.7309 0.8585 0.5784 0.045 Uiso 1 1 calc R U . . .
C12 C -0.0310(5) 0.4751(5) 0.7677(3) 0.0283(12) Uani 1 1 d . . . . .
H12A H 0.0407 0.4475 0.7960 0.034 Uiso 1 1 calc R U . . .
C13 C -0.1453(6) 0.5549(6) 0.6853(3) 0.0381(14) Uani 1 1 d . . . . .
H13A H -0.1681 0.5949 0.6438 0.046 Uiso 1 1 calc R U . . .
C14 C -0.2286(6) 0.5142(6) 0.7294(3) 0.0410(15) Uani 1 1 d . . . . .
H14A H -0.3217 0.5190 0.7259 0.049 Uiso 1 1 calc R U . . .
C15 C -0.2094(6) 0.3969(6) 0.8378(3) 0.0431(15) Uani 1 1 d . . . . .
H15A H -0.2289 0.3057 0.8182 0.052 Uiso 1 1 calc R U . . .
H15B H -0.3027 0.4060 0.8394 0.052 Uiso 1 1 calc R U . . .
C16 C -0.1004(6) 0.4493(6) 0.9218(3) 0.0375(14) Uani 1 1 d . . . . .
C17 C -0.0069(7) 0.3884(6) 0.9481(3) 0.0396(15) Uani 1 1 d . . . . .
C18 C -0.0071(8) 0.2765(7) 0.8977(4) 0.0531(18) Uani 1 1 d . . . . .
H18A H -0.0745 0.2411 0.8440 0.064 Uiso 1 1 calc R U . . .
C19 C 0.0856(8) 0.2213(7) 0.9247(4) 0.060(2) Uani 1 1 d . . . . .
H19A H 0.0844 0.1476 0.8904 0.072 Uiso 1 1 calc R U . . .
C20 C 0.1842(8) 0.2721(8) 1.0037(5) 0.066(2) Uani 1 1 d . . . . .
H20A H 0.2492 0.2315 1.0224 0.080 Uiso 1 1 calc R U . . .
C21 C 0.1901(7) 0.3769(7) 1.0542(4) 0.0491(17) Uani 1 1 d . . . . .
H21A H 0.2583 0.4086 1.1077 0.059 Uiso 1 1 calc R U . . .
C22 C 0.0966(6) 0.4394(6) 1.0286(3) 0.0362(14) Uani 1 1 d . . . . .
C23 C 0.3957(6) 0.4988(5) 0.8968(3) 0.0314(13) Uani 1 1 d . . . . .
C24 C 0.3583(6) 0.6011(6) 0.9135(3) 0.0416(15) Uani 1 1 d . . . . .
H24A H 0.3039 0.6236 0.8703 0.050 Uiso 1 1 calc R U . . .
C25 C 0.3993(7) 0.6733(6) 0.9936(3) 0.0429(15) Uani 1 1 d . . . . .
H25A H 0.3710 0.7438 1.0049 0.051 Uiso 1 1 calc R U . . .
C26 C 0.4799(6) 0.6432(5) 1.0557(3) 0.0391(15) Uani 1 1 d . . . . .
H26A H 0.5088 0.6942 1.1099 0.047 Uiso 1 1 calc R U . . .
C27 C 0.5213(5) 0.5378(5) 1.0410(3) 0.0275(12) Uani 1 1 d . . . . .
C28 C 0.0370(5) 0.8663(4) 0.5361(3) 0.0236(11) Uani 1 1 d . . . . .
C29 C 0.1565(6) 0.9307(5) 0.6023(3) 0.0322(13) Uani 1 1 d . . . . .
H29A H 0.2016 0.8860 0.6335 0.039 Uiso 1 1 calc R U . . .
C30 C 0.2139(7) 1.0633(5) 0.6248(3) 0.0405(15) Uani 1 1 d . . . . .
H30A H 0.2982 1.1075 0.6713 0.049 Uiso 1 1 calc R U . . .
C31 C 0.1512(5) 1.1298(5) 0.5816(3) 0.0285(12) Uani 1 1 d . . . . .
H31A H 0.1894 1.2196 0.5990 0.034 Uiso 1 1 calc R U . . .
C32 C 0.0308(5) 1.0661(4) 0.5116(3) 0.0226(10) Uani 1 1 d . . . . .
C1S C 0.4489(8) 0.7764(8) 0.7743(4) 0.067(2) Uani 1 1 d . . . . .
C2S C 0.5340(11) 0.9830(10) 0.7565(7) 0.123(4) Uani 1 1 d . . . . .
H2SA H 0.4292 0.9623 0.7311 0.184 Uiso 1 1 calc R U . . .
H2SB H 0.5863 1.0058 0.7179 0.184 Uiso 1 1 calc R U . . .
H2SC H 0.5714 1.0545 0.8052 0.184 Uiso 1 1 calc R U . . .
C3S C 0.7061(8) 0.8775(10) 0.8068(6) 0.103(3) Uani 1 1 d . . . . .
H3SA H 0.7040 0.7963 0.8169 0.155 Uiso 1 1 calc R U . . .
H3SB H 0.7622 0.9454 0.8572 0.155 Uiso 1 1 calc R U . . .
H3SC H 0.7524 0.8930 0.7647 0.155 Uiso 1 1 calc R U . . .

loop_
_atom_site_aniso_label
_atom_site_aniso_U_11
_atom_site_aniso_U_22
_atom_site_aniso_U_33
_atom_site_aniso_U_23
_atom_site_aniso_U_13
_atom_site_aniso_U_12
Cd 0.02714(18) 0.0313(2) 0.02927(18) 0.01447(14) 0.01352(14) 0.01483(15)
S1 0.0325(7) 0.0561(9) 0.0267(6) 0.0181(6) 0.0101(5) 0.0210(7)
S2 0.0269(6) 0.0236(6) 0.0308(6) 0.0138(5) 0.0143(5) 0.0120(5)
O11 0.056(3) 0.105(4) 0.037(2) 0.031(2) 0.0128(19) 0.055(3)
O12 0.048(2) 0.138(4) 0.041(2) 0.036(3) 0.0255(19) 0.046(3)
O13 0.101(4) 0.059(3) 0.041(2) 0.004(2) 0.015(3) 0.000(3)
O21 0.049(2) 0.034(2) 0.048(2) 0.0249(16) 0.0164(18) 0.0249(18)
O22 0.0316(19) 0.034(2) 0.050(2) 0.0171(17) 0.0224(16) 0.0147(17)
O23 0.044(2) 0.027(2) 0.043(2) 0.0085(16) 0.0237(17) 0.0136(18)
O1S 0.052(3) 0.059(3) 0.071(3) -0.003(3) 0.014(3) 0.012(3)
O1WA 0.111(6) 0.083(6) 0.097(5) 0.009(5) 0.024(5) 0.067(5)
O1WB 0.111(6) 0.083(6) 0.097(5) 0.009(5) 0.024(5) 0.067(5)
N1 0.026(2) 0.032(2) 0.038(2) 0.0150(19) 0.0150(18) 0.0132(19)
N2 0.027(2) 0.033(2) 0.039(2) 0.0141(19) 0.0185(18) 0.0113(19)
N3 0.031(2) 0.037(2) 0.032(2) 0.0142(18) 0.0143(18) 0.018(2)
N4 0.030(2) 0.049(3) 0.0238(19) 0.0156(19) 0.0118(17) 0.017(2)
N1S 0.052(4) 0.079(4) 0.068(4) 0.027(3) 0.011(3) 0.013(3)
C1 0.030(3) 0.036(3) 0.040(3) 0.016(2) 0.015(2) 0.017(2)
C2 0.037(3) 0.050(4) 0.054(3) 0.029(3) 0.022(3) 0.026(3)
C3 0.032(3) 0.054(4) 0.055(3) 0.030(3) 0.019(3) 0.022(3)
C4 0.036(3) 0.034(3) 0.036(3) 0.011(2) 0.020(2) 0.014(2)
C5 0.035(3) 0.025(3) 0.034(2) 0.010(2) 0.020(2) 0.016(2)
C6 0.040(3) 0.032(3) 0.038(3) 0.017(2) 0.023(2) 0.020(2)
C7 0.041(3) 0.030(3) 0.030(2) 0.010(2) 0.018(2) 0.009(2)
C8 0.048(3) 0.038(3) 0.034(3) 0.008(2) 0.013(3) 0.010(3)
C9 0.040(3) 0.048(4) 0.043(3) 0.010(3) 0.014(3) 0.012(3)
C10 0.037(3) 0.049(4) 0.049(3) 0.014(3) 0.016(3) 0.020(3)
C11 0.033(3) 0.039(3) 0.049(3) 0.015(3) 0.021(2) 0.017(3)
C12 0.026(2) 0.037(3) 0.025(2) 0.011(2) 0.0109(19) 0.011(2)
C13 0.033(3) 0.057(4) 0.038(3) 0.024(3) 0.015(2) 0.025(3)
C14 0.031(3) 0.068(4) 0.042(3) 0.028(3) 0.020(2) 0.029(3)
C15 0.032(3) 0.066(4) 0.034(3) 0.022(3) 0.018(2) 0.011(3)
C16 0.033(3) 0.054(4) 0.031(3) 0.018(3) 0.018(2) 0.015(3)
C17 0.046(3) 0.044(3) 0.032(3) 0.014(2) 0.017(2) 0.016(3)
C18 0.061(4) 0.064(5) 0.044(3) 0.019(3) 0.022(3) 0.030(4)
C19 0.074(5) 0.059(5) 0.060(4) 0.014(4) 0.034(4) 0.032(4)
C20 0.059(4) 0.085(5) 0.078(5) 0.042(4) 0.028(4) 0.041(4)
C21 0.049(4) 0.065(4) 0.047(3) 0.022(3) 0.023(3) 0.030(3)
C22 0.032(3) 0.054(4) 0.031(2) 0.022(2) 0.019(2) 0.015(3)
C23 0.033(3) 0.043(3) 0.028(2) 0.017(2) 0.013(2) 0.019(2)
C24 0.039(3) 0.055(4) 0.034(3) 0.020(3) 0.002(2) 0.025(3)
C25 0.056(4) 0.037(3) 0.044(3) 0.015(3) 0.015(3) 0.028(3)
C26 0.048(3) 0.038(3) 0.032(3) 0.010(2) 0.010(2) 0.017(3)
C27 0.026(2) 0.035(3) 0.031(2) 0.018(2) 0.014(2) 0.015(2)
C28 0.029(2) 0.025(3) 0.026(2) 0.0112(19) 0.0145(19) 0.016(2)
C29 0.034(3) 0.034(3) 0.036(3) 0.017(2) 0.009(2) 0.021(2)
C30 0.045(3) 0.039(3) 0.032(3) 0.009(2) -0.002(2) 0.019(3)
C31 0.034(3) 0.022(3) 0.032(2) 0.007(2) 0.008(2) 0.015(2)
C32 0.028(2) 0.023(2) 0.026(2) 0.0108(19) 0.0145(18) 0.015(2)
C1S 0.046(4) 0.070(5) 0.060(4) 0.002(4) 0.014(3) -0.002(4)
C2S 0.084(7) 0.116(8) 0.183(10) 0.087(7) 0.052(7) 0.023(6)
C3S 0.042(4) 0.142(9) 0.107(7) 0.055(6) 0.010(5) 0.008(5)

loop_
_atom_type_symbol
_atom_type_description
_atom_type_scat_dispersion_real
_atom_type_scat_dispersion_imag
_atom_type_scat_source
C C 0.0033 0.0016 'International Tables Vol C Tables 4.2.6.8 and 6.1.1.4'
H H 0.0000 0.0000 'International Tables Vol C Tables 4.2.6.8 and 6.1.1.4'
N N 0.0061 0.0033 'International Tables Vol C Tables 4.2.6.8 and 6.1.1.4'
O O 0.0106 0.0060 'International Tables Vol C Tables 4.2.6.8 and 6.1.1.4'
S S 0.1246 0.1234 'International Tables Vol C Tables 4.2.6.8 and 6.1.1.4'
Cd Cd -0.8075 1.2024 'International Tables Vol C Tables 4.2.6.8 and 6.1.1.4'

loop_
_geom_angle_atom_site_label_1
_geom_angle_atom_site_label_2
_geom_angle_atom_site_label_3
_geom_angle
_geom_angle_site_symmetry_1
_geom_angle_site_symmetry_3
N1 Cd N3 173.87(16) . .
N1 Cd O11 98.17(16) . .
N3 Cd O11 86.56(16) . .
N1 Cd O21 87.75(15) . .
N3 Cd O21 86.91(15) . .
O11 Cd O21 168.15(16) . .
N1 Cd O23 90.43(15) . 2_566
N3 Cd O23 93.37(15) . 2_566
O11 Cd O23 91.25(16) . 2_566
O21 Cd O23 99.00(13) . 2_566
N1 Cd O1S 80.82(17) . .
N3 Cd O1S 95.83(17) . .
O11 Cd O1S 84.57(18) . .
O21 Cd O1S 86.26(16) . .
O23 Cd O1S 169.64(16) 2_566 .
O12 S1 O13 114.5(4) . .
O12 S1 O11 111.3(3) . .
O13 S1 O11 113.0(3) . .
O12 S1 C23 105.7(3) . .
O13 S1 C23 107.5(3) . .
O11 S1 C23 104.0(3) . .
O22 S2 O23 113.6(2) . .
O22 S2 O21 113.2(2) . .
O23 S2 O21 110.4(3) . .
O22 S2 C28 105.9(2) . .
O23 S2 C28 107.3(2) . .
O21 S2 C28 105.9(2) . .
S1 O11 Cd 164.3(3) . .
S2 O21 Cd 162.1(2) . .
S2 O23 Cd 134.1(2) . 2_566
C1S O1S Cd 117.2(5) . .
H1W1 O1WA H1W2 103(3) . .
H1W3 O1WB H1W4 104(3) . .
C1 N1 C2 107.2(5) . .
C1 N1 Cd 126.2(4) . .
C2 N1 Cd 126.6(4) . .
C1 N2 C3 107.8(4) . .
C1 N2 C4 125.6(5) . .
C3 N2 C4 126.6(5) . .
C12 N3 C13 106.2(4) . .
C12 N3 Cd 125.6(4) . .
C13 N3 Cd 127.9(3) . .
C12 N4 C14 108.3(4) . .
C12 N4 C15 125.6(5) . .
C14 N4 C15 125.9(5) . .
C1S N1S C2S 121.2(7) . .
C1S N1S C3S 120.2(7) . .
C2S N1S C3S 118.6(7) . .
N1 C1 N2 110.5(5) . .
N1 C1 H1A 124.8 . .
N2 C1 H1A 124.8 . .
C3 C2 N1 109.2(5) . .
C3 C2 H2A 125.4 . .
N1 C2 H2A 125.4 . .
C2 C3 N2 105.4(5) . .
C2 C3 H3A 127.3 . .
N2 C3 H3A 127.3 . .
N2 C4 C5 113.2(4) . .
N2 C4 H4A 108.9 . .
C5 C4 H4A 108.9 . .
N2 C4 H4B 108.9 . .
C5 C4 H4B 108.9 . .
H4A C4 H4B 107.8 . .
C6 C5 C7 120.0(5) . 2_676
C6 C5 C4 119.0(5) . .
C7 C5 C4 121.0(5) 2_676 .
C5 C6 C11 121.2(5) . .
C5 C6 C7 120.5(5) . .
C11 C6 C7 118.3(5) . .
C5 C7 C8 122.6(5) 2_676 .
C5 C7 C6 119.5(5) 2_676 .
C8 C7 C6 117.9(5) . .
C9 C8 C7 121.3(6) . .
C9 C8 H8A 119.4 . .
C7 C8 H8A 119.4 . .
C8 C9 C10 119.8(6) . .
C8 C9 H9A 120.1 . .
C10 C9 H9A 120.1 . .
C11 C10 C9 121.8(6) . .
C11 C10 H10A 119.1 . .
C9 C10 H10A 119.1 . .
C10 C11 C6 120.7(6) . .
C10 C11 H11A 119.6 . .
C6 C11 H11A 119.6 . .
N4 C12 N3 110.7(5) . .
N4 C12 H12A 124.7 . .
N3 C12 H12A 124.7 . .
C14 C13 N3 108.7(5) . .
C14 C13 H13A 125.6 . .
N3 C13 H13A 125.6 . .
C13 C14 N4 106.2(5) . .
C13 C14 H14A 126.9 . .
N4 C14 H14A 126.9 . .
N4 C15 C16 110.7(4) . .
N4 C15 H15A 109.5 . .
C16 C15 H15A 109.5 . .
N4 C15 H15B 109.5 . .
C16 C15 H15B 109.5 . .
H15A C15 H15B 108.1 . .
C17 C16 C22 122.2(5) . 2_567
C17 C16 C15 119.8(6) . .
C22 C16 C15 118.0(5) 2_567 .
C16 C17 C22 119.2(6) . .
C16 C17 C18 122.9(5) . .
C22 C17 C18 117.9(6) . .
C19 C18 C17 121.2(6) . .
C19 C18 H18A 119.4 . .
C17 C18 H18A 119.4 . .
C18 C19 C20 119.9(7) . .
C18 C19 H19A 120.1 . .
C20 C19 H19A 120.1 . .
C21 C20 C19 122.0(7) . .
C21 C20 H20A 119.0 . .
C19 C20 H20A 119.0 . .
C20 C21 C22 120.5(6) . .
C20 C21 H21A 119.7 . .
C22 C21 H21A 119.7 . .
C21 C22 C16 122.9(5) . 2_567
C21 C22 C17 118.6(6) . .
C16 C22 C17 118.5(5) 2_567 .
C24 C23 C27 122.0(5) . 2_667
C24 C23 S1 118.4(4) . .
C27 C23 S1 119.5(5) 2_667 .
C23 C24 C25 120.3(5) . .
C23 C24 H24A 119.8 . .
C25 C24 H24A 119.8 . .
C26 C25 C24 120.2(6) . .
C26 C25 H25A 119.9 . .
C24 C25 H25A 119.9 . .
C25 C26 C27 121.2(5) . .
C25 C26 H26A 119.4 . .
C27 C26 H26A 119.4 . .
C26 C27 C23 123.9(5) . 2_667
C26 C27 C27 119.0(5) . 2_667
C23 C27 C27 117.1(6) 2_667 2_667
C29 C28 C32 120.0(4) . 2_576
C29 C28 S2 118.0(4) . .
C32 C28 S2 121.7(3) 2_576 .
C28 C29 C30 120.1(5) . .
C28 C29 H29A 119.9 . .
C30 C29 H29A 119.9 . .
C31 C30 C29 121.3(5) . .
C31 C30 H30A 119.3 . .
C29 C30 H30A 119.4 . .
C30 C31 C32 119.9(5) . .
C30 C31 H31A 120.1 . .
C32 C31 H31A 120.1 . .
C31 C32 C32 120.2(5) . 2_576
C31 C32 C28 121.3(4) . 2_576
C32 C32 C28 118.5(5) 2_576 2_576
O1S C1S N1S 126.5(8) . .
N1S C2S H2SA 109.5 . .
N1S C2S H2SB 109.5 . .
H2SA C2S H2SB 109.5 . .
N1S C2S H2SC 109.5 . .
H2SA C2S H2SC 109.5 . .
H2SB C2S H2SC 109.5 . .
N1S C3S H3SA 109.5 . .
N1S C3S H3SB 109.5 . .
H3SA C3S H3SB 109.5 . .
N1S C3S H3SC 109.5 . .
H3SA C3S H3SC 109.5 . .
H3SB C3S H3SC 109.5 . .

loop_
_geom_bond_atom_site_label_1
_geom_bond_atom_site_label_2
_geom_bond_distance
_geom_bond_site_symmetry_2
Cd N1 2.163(4) .
Cd N3 2.171(4) .
Cd O11 2.273(4) .
Cd O21 2.313(3) .
Cd O23 2.345(4) 2_566
Cd O1S 2.449(5) .
S1 O12 1.392(5) .
S1 O13 1.441(5) .
S1 O11 1.441(4) .
S1 C23 1.768(5) .
S2 O22 1.408(4) .
S2 O23 1.427(4) .
S2 O21 1.436(4) .
S2 C28 1.769(5) .
O23 Cd 2.345(4) 2_566
O1S C1S 1.227(8) .
O1WA H1W1 0.834(19) .
O1WA H1W2 0.84(2) .
O1WB H1W3 0.82(2) .
O1WB H1W4 0.83(2) .
N1 C1 1.295(6) .
N1 C2 1.340(7) .
N2 C1 1.309(7) .
N2 C3 1.367(7) .
N2 C4 1.453(6) .
N3 C12 1.304(6) .
N3 C13 1.379(7) .
N4 C12 1.298(7) .
N4 C14 1.372(7) .
N4 C15 1.464(6) .
N1S C1S 1.275(9) .
N1S C2S 1.451(11) .
N1S C3S 1.461(10) .
C1 H1A 0.9500 .
C2 C3 1.335(8) .
C2 H2A 0.9500 .
C3 H3A 0.9500 .
C4 C5 1.513(8) .
C4 H4A 0.9900 .
C4 H4B 0.9900 .
C5 C6 1.380(7) .
C5 C7 1.404(7) 2_676
C6 C11 1.424(8) .
C6 C7 1.453(8) .
C7 C5 1.404(7) 2_676
C7 C8 1.411(7) .
C8 C9 1.361(8) .
C8 H8A 0.9500 .
C9 C10 1.413(9) .
C9 H9A 0.9500 .
C10 C11 1.328(8) .
C10 H10A 0.9500 .
C11 H11A 0.9500 .
C12 H12A 0.9500 .
C13 C14 1.315(7) .
C13 H13A 0.9500 .
C14 H14A 0.9500 .
C15 C16 1.500(7) .
C15 H15A 0.9900 .
C15 H15B 0.9900 .
C16 C17 1.387(8) .
C16 C22 1.408(8) 2_567
C17 C22 1.434(7) .
C17 C18 1.434(9) .
C18 C19 1.334(10) .
C18 H18A 0.9500 .
C19 C20 1.396(9) .
C19 H19A 0.9500 .
C20 C21 1.348(10) .
C20 H20A 0.9500 .
C21 C22 1.399(9) .
C21 H21A 0.9500 .
C22 C16 1.408(8) 2_567
C23 C24 1.357(8) .
C23 C27 1.420(7) 2_667
C24 C25 1.395(8) .
C24 H24A 0.9500 .
C25 C26 1.362(7) .
C25 H25A 0.9500 .
C26 C27 1.411(8) .
C26 H26A 0.9500 .
C27 C23 1.420(7) 2_667
C27 C27 1.433(10) 2_667
C28 C29 1.352(7) .
C28 C32 1.438(6) 2_576
C29 C30 1.402(8) .
C29 H29A 0.9500 .
C30 C31 1.359(7) .
C30 H30A 0.9500 .
C31 C32 1.393(6) .
C31 H31A 0.9500 .
C32 C32 1.399(9) 2_576
C32 C28 1.438(6) 2_576
C2S H2SA 0.9800 .
C2S H2SB 0.9800 .
C2S H2SC 0.9800 .
C3S H3SA 0.9800 .
C3S H3SB 0.9800 .
C3S H3SC 0.9800 .

loop_
_geom_torsion_atom_site_label_1
_geom_torsion_atom_site_label_2
_geom_torsion_atom_site_label_3
_geom_torsion_atom_site_label_4
_geom_torsion
_geom_torsion_site_symmetry_1
_geom_torsion_site_symmetry_4
O12 S1 O11 Cd 31.6(13) . .
O13 S1 O11 Cd -98.9(12) . .
C23 S1 O11 Cd 144.9(12) . .
O22 S2 O21 Cd 79.2(9) . .
O23 S2 O21 Cd -49.3(9) . .
C28 S2 O21 Cd -165.1(8) . .
O22 S2 O23 Cd -45.9(4) . 2_566
O21 S2 O23 Cd 82.5(3) . 2_566
C28 S2 O23 Cd -162.6(3) . 2_566
C2 N1 C1 N2 -1.7(6) . .
Cd N1 C1 N2 176.7(3) . .
C3 N2 C1 N1 1.5(6) . .
C4 N2 C1 N1 -178.4(5) . .
C1 N1 C2 C3 1.3(7) . .
Cd N1 C2 C3 -177.0(4) . .
N1 C2 C3 N2 -0.4(7) . .
C1 N2 C3 C2 -0.6(6) . .
C4 N2 C3 C2 179.3(5) . .
C1 N2 C4 C5 55.0(7) . .
C3 N2 C4 C5 -124.9(6) . .
N2 C4 C5 C6 79.8(6) . .
N2 C4 C5 C7 -99.1(5) . 2_676
C7 C5 C6 C11 179.0(5) 2_676 .
C4 C5 C6 C11 0.1(7) . .
C7 C5 C6 C7 -1.8(8) 2_676 .
C4 C5 C6 C7 179.2(4) . .
C5 C6 C7 C5 1.8(8) . 2_676
C11 C6 C7 C5 -179.0(5) . 2_676
C5 C6 C7 C8 -176.0(5) . .
C11 C6 C7 C8 3.2(7) . .
C5 C7 C8 C9 -179.6(5) 2_676 .
C6 C7 C8 C9 -1.8(8) . .
C7 C8 C9 C10 -1.3(9) . .
C8 C9 C10 C11 3.4(9) . .
C9 C10 C11 C6 -1.9(9) . .
C5 C6 C11 C10 177.8(5) . .
C7 C6 C11 C10 -1.4(8) . .
C14 N4 C12 N3 -0.3(6) . .
C15 N4 C12 N3 174.7(5) . .
C13 N3 C12 N4 0.2(6) . .
Cd N3 C12 N4 -173.2(3) . .
C12 N3 C13 C14 -0.1(7) . .
Cd N3 C13 C14 173.1(4) . .
N3 C13 C14 N4 -0.1(7) . .
C12 N4 C14 C13 0.2(7) . .
C15 N4 C14 C13 -174.7(5) . .
C12 N4 C15 C16 55.9(7) . .
C14 N4 C15 C16 -130.0(6) . .
N4 C15 C16 C17 -98.1(6) . .
N4 C15 C16 C22 81.5(6) . 2_567
C22 C16 C17 C22 0.5(8) 2_567 .
C15 C16 C17 C22 -179.9(5) . .
C22 C16 C17 C18 -178.6(5) 2_567 .
C15 C16 C17 C18 1.0(8) . .
C16 C17 C18 C19 179.3(6) . .
C22 C17 C18 C19 0.2(9) . .
C17 C18 C19 C20 0.5(10) . .
C18 C19 C20 C21 -0.4(11) . .
C19 C20 C21 C22 -0.3(11) . .
C20 C21 C22 C16 -178.5(6) . 2_567
C20 C21 C22 C17 1.0(9) . .
C16 C17 C22 C21 179.9(5) . .
C18 C17 C22 C21 -1.0(8) . .
C16 C17 C22 C16 -0.5(8) . 2_567
C18 C17 C22 C16 178.6(5) . 2_567
O12 S1 C23 C24 112.2(5) . .
O13 S1 C23 C24 -125.1(5) . .
O11 S1 C23 C24 -5.1(5) . .
O12 S1 C23 C27 -64.9(5) . 2_667
O13 S1 C23 C27 57.8(5) . 2_667
O11 S1 C23 C27 177.9(4) . 2_667
C27 C23 C24 C25 -0.9(9) 2_667 .
S1 C23 C24 C25 -177.9(5) . .
C23 C24 C25 C26 1.3(9) . .
C24 C25 C26 C27 -1.2(9) . .
C25 C26 C27 C23 -179.6(5) . 2_667
C25 C26 C27 C27 0.7(9) . 2_667
O22 S2 C28 C29 119.1(4) . .
O23 S2 C28 C29 -119.3(4) . .
O21 S2 C28 C29 -1.4(5) . .
O22 S2 C28 C32 -54.6(5) . 2_576
O23 S2 C28 C32 67.0(5) . 2_576
O21 S2 C28 C32 -175.1(4) . 2_576
C32 C28 C29 C30 0.4(8) 2_576 .
S2 C28 C29 C30 -173.4(5) . .
C28 C29 C30 C31 0.4(9) . .
C29 C30 C31 C32 -2.4(9) . .
C30 C31 C32 C32 3.7(9) . 2_576
C30 C31 C32 C28 -179.3(5) . 2_576
Cd O1S C1S N1S 134.6(8) . .
C2S N1S C1S O1S 1.8(14) . .
C3S N1S C1S O1S -176.7(9) . .
